data_4121493
loop_
_publ_author_name
'Shen, Jingmei'
'Yap, Glenn P. A.'
'Theopold, Klaus H.'

_publ_section_title
;
 Chromium mediated reductive coupling of isonitrile forms unusual
 heterocycles.
;
_journal_issue 9
_journal_name_full 'Journal of the American Chemical Society'
_journal_page_first 3382
_journal_page_last 3384
_journal_paper_doi 10.1021/ja501291p
_journal_volume 136
_journal_year 2014
_chemical_formula_sum 'C42 H68 N6'
_chemical_formula_weight 657.02
_chemical_name_systematic
; 
 ? 
;
_space_group_crystal_system monoclinic
_space_group_IT_number 14
_space_group_name_Hall '-P 2ybc'
_space_group_name_H-M_alt 'P 1 21/c 1'
_symmetry_space_group_name_Hall '-P 2ybc'
_symmetry_space_group_name_H-M 'P 1 21/c 1'
_atom_sites_solution_hydrogens mixed
_audit_creation_method SHELXL-2013
_cell_angle_alpha 90
_cell_angle_beta 129.66(2)
_cell_angle_gamma 90
_cell_formula_units_Z 2
_cell_length_a 13.796(7)
_cell_length_b 9.955(5)
_cell_length_c 18.180(7)
_cell_measurement_reflns_used 664
_cell_measurement_temperature 200(2)
_cell_measurement_theta_max 0.00
_cell_measurement_theta_min 0.00
_cell_volume 1922.2(17)
_computing_cell_refinement 'Bruker SMART'
_computing_data_collection 'Bruker SMART'
_computing_data_reduction 'Bruker SAINT'
_computing_molecular_graphics 'Bruker SHELXTL'
_computing_publication_material 'Bruker SHELXTL'
_computing_structure_refinement 'SHELXL-2013 (Sheldrick, 2013)'
_computing_structure_solution 'Bruker SHELXTL'
_diffrn_ambient_temperature 200(2)
_diffrn_detector_area_resol_mean 8.33
_diffrn_measured_fraction_theta_full 1.000
_diffrn_measured_fraction_theta_max 0.998
_diffrn_measurement_device_type 'Bruker AXS APEX diffractometer'
_diffrn_measurement_method '\f and \w scans'
_diffrn_radiation_type MoK\a
_diffrn_radiation_wavelength 0.71073
_diffrn_reflns_av_R_equivalents 0.1099
_diffrn_reflns_av_unetI/netI 0.1112
_diffrn_reflns_Laue_measured_fraction_full 1.000
_diffrn_reflns_Laue_measured_fraction_max 0.998
_diffrn_reflns_limit_h_max 18
_diffrn_reflns_limit_h_min -18
_diffrn_reflns_limit_k_max 13
_diffrn_reflns_limit_k_min -13
_diffrn_reflns_limit_l_max 24
_diffrn_reflns_limit_l_min -21
_diffrn_reflns_number 18133
_diffrn_reflns_point_group_measured_fraction_full 1.000
_diffrn_reflns_point_group_measured_fraction_max 0.998
_diffrn_reflns_theta_full 25.000
_diffrn_reflns_theta_max 28.236
_diffrn_reflns_theta_min 1.917
_exptl_absorpt_coefficient_mu 0.067
_exptl_absorpt_correction_T_max 1.000000
_exptl_absorpt_correction_T_min 0.717688
_exptl_absorpt_correction_type multi-scan
_exptl_absorpt_process_details 'APEX2 (Bruker, 2007)'
_exptl_crystal_colour colorless
_exptl_crystal_density_diffrn 1.135
_exptl_crystal_description plate
_exptl_crystal_F_000 724
_exptl_crystal_size_max 0.197
_exptl_crystal_size_mid 0.189
_exptl_crystal_size_min 0.074
_refine_diff_density_max 0.243
_refine_diff_density_min -0.231
_refine_diff_density_rms 0.048
_refine_ls_extinction_method none
_refine_ls_goodness_of_fit_ref 1.012
_refine_ls_hydrogen_treatment mixed
_refine_ls_matrix_type full
_refine_ls_number_parameters 220
_refine_ls_number_reflns 4743
_refine_ls_number_restraints 0
_refine_ls_restrained_S_all 1.012
_refine_ls_R_factor_all 0.1435
_refine_ls_R_factor_gt 0.0606
_refine_ls_shift/su_max 0.000
_refine_ls_shift/su_mean 0.000
_refine_ls_structure_factor_coef Fsqd
_refine_ls_weighting_details 'w=1/[\s^2^(Fo^2^)+(0.0221P)^2^] where P=(Fo^2^+2Fc^2^)/3'
_refine_ls_weighting_scheme calc
_refine_ls_wR_factor_gt 0.0919
_refine_ls_wR_factor_ref 0.1123
_reflns_Friedel_coverage 0.000
_reflns_number_gt 2344
_reflns_number_total 4743
_reflns_threshold_expression 'I > 2\s(I)'
_cod_data_source_file ja501291p_si_001.cif
_cod_data_source_block kla0092
_cod_original_cell_volume 1922.2(16)
_cod_database_code 4121493
_shelx_space_group_comment
; 
The symmetry employed for this shelxl refinement is uniquely defined 
by the following loop, which should always be used as a source of 
symmetry information in preference to the above space-group names. 
They are only intended as comments. 
;
_shelxl_version_number 2013-4

loop_
_space_group_symop_operation_xyz
'x, y, z'
'-x, y+1/2, -z+1/2'
'-x, -y, -z'
'x, -y-1/2, z-1/2'

loop_
_atom_site_label
_atom_site_type_symbol
_atom_site_fract_x
_atom_site_fract_y
_atom_site_fract_z
_atom_site_U_iso_or_equiv
_atom_site_adp_type
_atom_site_occupancy
_atom_site_site_symmetry_order
_atom_site_calc_flag
_atom_site_refinement_flags_posn
_atom_site_refinement_flags_adp
N1 N 0.83795(15) 0.23016(16) 0.35329(11) 0.0269(4) Uani 1 1 d . .
N2 N 0.92052(14) 0.35664(15) 0.50014(10) 0.0232(4) Uani 1 1 d . .
N3 N 0.92375(16) 0.44353(17) 0.30311(11) 0.0268(4) Uani 1 1 d . .
H3 H 0.8854(18) 0.3701(19) 0.2732(13) 0.032 Uiso 1 1 d . U
C1 C 0.65583(18) 0.1048(2) 0.31294(13) 0.0287(5) Uani 1 1 d . .
H1A H 0.6183 0.1009 0.2450 0.034 Uiso 1 1 calc R U
H1B H 0.6247 0.1871 0.3224 0.034 Uiso 1 1 calc R U
C2 C 0.61505(19) -0.0187(2) 0.33734(15) 0.0328(5) Uani 1 1 d . .
H2A H 0.6457 -0.0102 0.4034 0.039 Uiso 1 1 calc R U
H2B H 0.5220 -0.0232 0.2936 0.039 Uiso 1 1 calc R U
C3 C 0.66674(19) -0.1476(2) 0.32867(14) 0.0344(5) Uani 1 1 d . .
H3A H 0.6240 -0.1644 0.2605 0.041 Uiso 1 1 calc R U
H3B H 0.6475 -0.2239 0.3525 0.041 Uiso 1 1 calc R U
C4 C 0.80878(19) -0.1411(2) 0.38477(14) 0.0326(5) Uani 1 1 d . .
H4A H 0.8525 -0.1416 0.4540 0.039 Uiso 1 1 calc R U
H4B H 0.8359 -0.2218 0.3703 0.039 Uiso 1 1 calc R U
C5 C 0.84681(19) -0.01522(19) 0.36037(14) 0.0300(5) Uani 1 1 d . .
H5A H 0.9397 -0.0114 0.4011 0.036 Uiso 1 1 calc R U
H5B H 0.8111 -0.0194 0.2928 0.036 Uiso 1 1 calc R U
C6 C 0.79933(18) 0.11083(19) 0.37617(14) 0.0252(5) Uani 1 1 d . .
H6 H 0.8366 0.1151 0.4447 0.030 Uiso 1 1 calc R U
C7 C 0.89184(17) 0.3309(2) 0.40947(13) 0.0242(5) Uani 1 1 d . .
C8 C 0.73073(18) 0.4768(2) 0.45631(14) 0.0299(5) Uani 1 1 d . .
H8A H 0.7021 0.4903 0.3912 0.036 Uiso 1 1 calc R U
H8B H 0.7810 0.5562 0.4953 0.036 Uiso 1 1 calc R U
C9 C 0.61629(19) 0.4641(2) 0.45143(14) 0.0345(5) Uani 1 1 d . .
H9A H 0.5673 0.5487 0.4263 0.041 Uiso 1 1 calc R U
H9B H 0.5614 0.3907 0.4070 0.041 Uiso 1 1 calc R U
C10 C 0.65628(19) 0.4349(2) 0.54980(14) 0.0332(5) Uani 1 1 d . .
H10A H 0.7024 0.5134 0.5920 0.040 Uiso 1 1 calc R U
H10B H 0.5805 0.4208 0.5438 0.040 Uiso 1 1 calc R U
C11 C 0.74017(18) 0.3109(2) 0.59465(14) 0.0330(5) Uani 1 1 d . .
H11A H 0.6912 0.2306 0.5564 0.040 Uiso 1 1 calc R U
H11B H 0.7691 0.2980 0.6599 0.040 Uiso 1 1 calc R U
C12 C 0.85439(17) 0.3256(2) 0.59933(13) 0.0282(5) Uani 1 1 d . .
H12A H 0.9073 0.4013 0.6421 0.034 Uiso 1 1 calc R U
H12B H 0.9057 0.2427 0.6261 0.034 Uiso 1 1 calc R U
C13 C 0.81249(17) 0.3512(2) 0.50018(13) 0.0237(5) Uani 1 1 d . .
H13 H 0.7586 0.2735 0.4591 0.028 Uiso 1 1 calc R U
C14 C 0.99373(17) 0.47602(19) 0.53426(13) 0.0229(5) Uani 1 1 d . .
C15 C 0.70853(19) 0.5462(2) 0.19679(14) 0.0322(5) Uani 1 1 d . .
H15A H 0.6727 0.4593 0.1633 0.039 Uiso 1 1 calc R U
H15B H 0.7055 0.5492 0.2497 0.039 Uiso 1 1 calc R U
C16 C 0.6291(2) 0.6610(2) 0.12703(14) 0.0416(6) Uani 1 1 d . .
H16A H 0.5402 0.6487 0.0988 0.050 Uiso 1 1 calc R U
H16B H 0.6589 0.7474 0.1620 0.050 Uiso 1 1 calc R U
C17 C 0.6376(2) 0.6654(2) 0.04743(15) 0.0443(6) Uani 1 1 d . .
H17A H 0.6012 0.5821 0.0089 0.053 Uiso 1 1 calc R U
H17B H 0.5884 0.7425 0.0048 0.053 Uiso 1 1 calc R U
C18 C 0.7744(2) 0.6789(2) 0.08958(15) 0.0402(6) Uani 1 1 d . .
H18A H 0.8085 0.7655 0.1239 0.048 Uiso 1 1 calc R U
H18B H 0.7788 0.6789 0.0373 0.048 Uiso 1 1 calc R U
C19 C 0.8542(2) 0.5638(2) 0.15842(13) 0.0309(5) Uani 1 1 d . .
H19A H 0.8251 0.4780 0.1227 0.037 Uiso 1 1 calc R U
H19B H 0.9431 0.5773 0.1870 0.037 Uiso 1 1 calc R U
C20 C 0.84529(18) 0.5561(2) 0.23760(13) 0.0265(5) Uani 1 1 d . .
H20 H 0.8810 0.6412 0.2753 0.032 Uiso 1 1 calc R U
C21 C 0.94265(18) 0.44162(19) 0.38902(13) 0.0238(5) Uani 1 1 d . .

loop_
_atom_site_aniso_label
_atom_site_aniso_U_11
_atom_site_aniso_U_22
_atom_site_aniso_U_33
_atom_site_aniso_U_23
_atom_site_aniso_U_13
_atom_site_aniso_U_12
N1 0.0284(10) 0.0256(10) 0.0281(9) -0.0020(8) 0.0187(9) -0.0024(8)
N2 0.0239(9) 0.0244(10) 0.0235(9) -0.0016(7) 0.0162(8) -0.0030(8)
N3 0.0322(11) 0.0231(10) 0.0276(10) -0.0021(8) 0.0202(9) -0.0013(8)
C1 0.0287(12) 0.0292(12) 0.0263(11) -0.0015(10) 0.0165(10) -0.0011(10)
C2 0.0297(12) 0.0352(13) 0.0351(12) -0.0035(10) 0.0215(11) -0.0035(10)
C3 0.0393(14) 0.0268(13) 0.0389(13) -0.0043(10) 0.0258(12) -0.0069(10)
C4 0.0352(13) 0.0264(13) 0.0378(13) -0.0028(10) 0.0240(11) -0.0002(10)
C5 0.0299(12) 0.0287(13) 0.0332(12) -0.0028(10) 0.0210(10) -0.0002(10)
C6 0.0284(12) 0.0247(12) 0.0261(11) -0.0037(9) 0.0190(10) -0.0031(10)
C7 0.0214(11) 0.0265(12) 0.0224(11) 0.0008(9) 0.0129(9) 0.0030(9)
C8 0.0271(12) 0.0357(13) 0.0292(11) 0.0068(10) 0.0190(10) 0.0073(10)
C9 0.0279(12) 0.0413(14) 0.0344(12) 0.0071(11) 0.0199(11) 0.0081(11)
C10 0.0306(12) 0.0386(14) 0.0394(13) 0.0047(11) 0.0265(11) 0.0048(11)
C11 0.0337(13) 0.0332(13) 0.0387(13) 0.0077(10) 0.0261(11) 0.0026(10)
C12 0.0266(12) 0.0297(12) 0.0317(12) 0.0062(10) 0.0201(10) 0.0047(10)
C13 0.0223(11) 0.0233(11) 0.0274(11) -0.0032(9) 0.0168(9) -0.0027(9)
C14 0.0215(10) 0.0224(11) 0.0261(11) 0.0011(9) 0.0158(9) 0.0014(9)
C15 0.0313(12) 0.0376(13) 0.0295(11) -0.0010(10) 0.0201(10) 0.0016(11)
C16 0.0383(14) 0.0482(15) 0.0353(13) -0.0001(11) 0.0222(11) 0.0089(12)
C17 0.0513(16) 0.0441(15) 0.0317(12) 0.0081(11) 0.0238(12) 0.0167(13)
C18 0.0571(16) 0.0358(14) 0.0355(13) 0.0043(11) 0.0333(13) 0.0055(12)
C19 0.0386(13) 0.0310(13) 0.0289(12) -0.0004(10) 0.0242(11) -0.0004(10)
C20 0.0304(12) 0.0253(12) 0.0265(11) 0.0013(9) 0.0195(10) 0.0014(10)
C21 0.0239(11) 0.0247(11) 0.0248(11) 0.0022(9) 0.0165(9) 0.0020(9)

loop_
_atom_type_symbol
_atom_type_description
_atom_type_scat_dispersion_real
_atom_type_scat_dispersion_imag
_atom_type_scat_source
C C 0.0033 0.0016 'International Tables Vol C Tables 4.2.6.8 and 6.1.1.4'
H H 0.0000 0.0000 'International Tables Vol C Tables 4.2.6.8 and 6.1.1.4'
N N 0.0061 0.0033 'International Tables Vol C Tables 4.2.6.8 and 6.1.1.4'

loop_
_geom_angle_atom_site_label_1
_geom_angle_atom_site_label_2
_geom_angle_atom_site_label_3
_geom_angle
_geom_angle_site_symmetry_1
_geom_angle_site_symmetry_3
C7 N1 C6 122.72(16) . .
C14 N2 C7 104.25(15) . .
C14 N2 C13 117.53(15) . .
C7 N2 C13 116.48(15) . .
C21 N3 C20 115.08(15) . .
C6 C1 C2 110.65(16) . .
C3 C2 C1 111.32(16) . .
C2 C3 C4 112.37(17) . .
C5 C4 C3 111.87(17) . .
C6 C5 C4 110.58(16) . .
N1 C6 C5 109.61(15) . .
N1 C6 C1 110.42(16) . .
C5 C6 C1 109.37(16) . .
N1 C7 N2 130.10(18) . .
N1 C7 C21 120.84(17) . .
N2 C7 C21 108.97(16) . .
C13 C8 C9 110.75(17) . .
C10 C9 C8 111.12(17) . .
C11 C10 C9 111.35(17) . .
C10 C11 C12 110.80(17) . .
C13 C12 C11 110.54(16) . .
N2 C13 C12 112.46(15) . .
N2 C13 C8 112.08(16) . .
C12 C13 C8 110.60(16) . .
C21 C14 N2 140.43(17) 3_766 .
C21 C14 C14 109.5(2) 3_766 3_766
N2 C14 C14 110.1(2) . 3_766
C16 C15 C20 111.36(17) . .
C17 C16 C15 111.08(17) . .
C18 C17 C16 110.24(17) . .
C17 C18 C19 111.10(19) . .
C20 C19 C18 111.19(17) . .
N3 C20 C19 109.84(16) . .
N3 C20 C15 112.58(16) . .
C19 C20 C15 111.35(16) . .
C14 C21 N3 132.41(18) 3_766 .
C14 C21 C7 107.06(16) 3_766 .
N3 C21 C7 120.49(16) . .

loop_
_geom_bond_atom_site_label_1
_geom_bond_atom_site_label_2
_geom_bond_distance
_geom_bond_site_symmetry_2
N1 C7 1.278(2) .
N1 C6 1.467(2) .
N2 C14 1.420(2) .
N2 C7 1.452(2) .
N2 C13 1.492(2) .
N3 C21 1.410(2) .
N3 C20 1.483(2) .
C1 C6 1.530(3) .
C1 C2 1.531(3) .
C2 C3 1.525(3) .
C3 C4 1.528(3) .
C4 C5 1.530(3) .
C5 C6 1.525(3) .
C7 C21 1.476(3) .
C8 C13 1.525(3) .
C8 C9 1.529(3) .
C9 C10 1.526(3) .
C10 C11 1.525(3) .
C11 C12 1.530(3) .
C12 C13 1.522(2) .
C14 C21 1.351(3) 3_766
C14 C14 1.444(3) 3_766
C15 C16 1.530(3) .
C15 C20 1.527(3) .
C16 C17 1.525(3) .
C17 C18 1.524(3) .
C18 C19 1.527(3) .
C19 C20 1.523(2) .
C21 C14 1.351(3) 3_766

loop_
_geom_torsion_atom_site_label_1
_geom_torsion_atom_site_label_2
_geom_torsion_atom_site_label_3
_geom_torsion_atom_site_label_4
_geom_torsion
_geom_torsion_site_symmetry_4
C6 C1 C2 C3 -56.3(2) .
C1 C2 C3 C4 51.9(2) .
C2 C3 C4 C5 -51.7(2) .
C3 C4 C5 C6 55.5(2) .
C7 N1 C6 C5 -130.44(19) .
C7 N1 C6 C1 109.0(2) .
C4 C5 C6 N1 179.43(16) .
C4 C5 C6 C1 -59.4(2) .
C2 C1 C6 N1 -179.32(15) .
C2 C1 C6 C5 60.0(2) .
C6 N1 C7 N2 -3.8(3) .
C6 N1 C7 C21 172.65(16) .
C14 N2 C7 N1 173.2(2) .
C13 N2 C7 N1 -55.6(3) .
C14 N2 C7 C21 -3.55(19) .
C13 N2 C7 C21 127.70(17) .
C13 C8 C9 C10 55.8(2) .
C8 C9 C10 C11 -55.0(2) .
C9 C10 C11 C12 55.5(2) .
C10 C11 C12 C13 -56.9(2) .
C14 N2 C13 C12 -77.3(2) .
C7 N2 C13 C12 157.99(16) .
C14 N2 C13 C8 48.1(2) .
C7 N2 C13 C8 -76.7(2) .
C11 C12 C13 N2 -175.94(16) .
C11 C12 C13 C8 57.9(2) .
C9 C8 C13 N2 176.26(15) .
C9 C8 C13 C12 -57.4(2) .
C7 N2 C14 C21 -176.9(2) 3_766
C13 N2 C14 C21 52.5(3) 3_766
C7 N2 C14 C14 1.7(2) 3_766
C13 N2 C14 C14 -129.0(2) 3_766
C20 C15 C16 C17 55.6(2) .
C15 C16 C17 C18 -56.9(2) .
C16 C17 C18 C19 57.4(2) .
C17 C18 C19 C20 -56.5(2) .
C21 N3 C20 C19 168.38(16) .
C21 N3 C20 C15 -66.9(2) .
C18 C19 C20 N3 -179.99(17) .
C18 C19 C20 C15 54.6(2) .
C16 C15 C20 N3 -178.13(15) .
C16 C15 C20 C19 -54.3(2) .
C20 N3 C21 C14 -67.6(3) 3_766
C20 N3 C21 C7 115.1(2) .
N1 C7 C21 C14 -172.83(18) 3_766
N2 C7 C21 C14 4.3(2) 3_766
N1 C7 C21 N3 5.1(3) .
N2 C7 C21 N3 -177.80(16) .
